data_7062385
loop_
_publ_author_name
'Zhang, Chengjian'
'Zheng, Ruijie'
'Li, Sichen'
'Yang, Kang'
'Tai, Shengdi'
'Tao, Yinsong'
'Zhang, Shishen'
'Zhang, Kun'

_publ_section_title
;
 Using a dual-emission Sm(iii)-macrocycle as the perceptive
 lab-on-a-molecule chemosensor toward selective and discriminative
 detection of nitroaromatic explosives
;
_journal_issue 16
_journal_name_full 'New Journal of Chemistry'
_journal_page_first 7840
_journal_page_last 7848
_journal_paper_doi 10.1039/D3NJ00627A
_journal_volume 47
_journal_year 2023
_chemical_formula_moiety 'C30 H31 Br Cl2 N5 O10 Sm'
_chemical_formula_sum 'C30 H31 Br Cl2 N5 O10 Sm'
_chemical_formula_weight 922.76
_space_group_crystal_system monoclinic
_space_group_IT_number 15
_space_group_name_Hall '-C 2yc'
_space_group_name_H-M_alt 'C 1 2/c 1'
_atom_sites_solution_hydrogens geom
_atom_sites_solution_primary iterative
_audit_creation_date 2020-05-22
_audit_creation_method
;
Olex2 1.2
(compiled 2018.05.29 svn.r3508 for OlexSys, GUI svn.r5506)
;
_audit_update_record
;
2021-12-06 deposited with the CCDC.	2023-03-21 downloaded from the CCDC.
;
_cell_angle_alpha 90
_cell_angle_beta 93.291(2)
_cell_angle_gamma 90
_cell_formula_units_Z 8
_cell_length_a 43.493(3)
_cell_length_b 8.4563(6)
_cell_length_c 18.8102(15)
_cell_measurement_reflns_used 9983
_cell_measurement_temperature 293(2)
_cell_measurement_theta_max 25.730
_cell_measurement_theta_min 2.949
_cell_volume 6906.8(9)
_computing_cell_refinement 'SAINT V8.38A (?, 2016)'
_computing_data_reduction 'SAINT V8.38A (?, 2016)'
_computing_molecular_graphics 'Olex2 (Dolomanov et al., 2009)'
_computing_publication_material 'Olex2 (Dolomanov et al., 2009)'
_computing_structure_refinement 'XL (Sheldrick, 2008)'
_computing_structure_solution
;
Superflip (Palatinus & Chapuis, 2007;Palatinus & van der Lee, 2008;
Palatinus et al., 2012)
;
_diffrn_ambient_temperature 293(2)
_diffrn_measured_fraction_theta_full 0.998
_diffrn_measured_fraction_theta_max 0.990
_diffrn_measurement_device_type 'CCD area detector'
_diffrn_measurement_method 'phi and omega scans'
_diffrn_radiation_monochromator graphite
_diffrn_radiation_type MoK\a
_diffrn_radiation_wavelength 0.71073
_diffrn_reflns_av_R_equivalents 0.0674
_diffrn_reflns_av_unetI/netI 0.0550
_diffrn_reflns_Laue_measured_fraction_full 0.998
_diffrn_reflns_Laue_measured_fraction_max 0.990
_diffrn_reflns_limit_h_max 56
_diffrn_reflns_limit_h_min -52
_diffrn_reflns_limit_k_max 11
_diffrn_reflns_limit_k_min -10
_diffrn_reflns_limit_l_max 24
_diffrn_reflns_limit_l_min -24
_diffrn_reflns_number 52484
_diffrn_reflns_point_group_measured_fraction_full 0.998
_diffrn_reflns_point_group_measured_fraction_max 0.990
_diffrn_reflns_theta_full 25.242
_diffrn_reflns_theta_max 27.763
_diffrn_reflns_theta_min 3.022
_exptl_absorpt_coefficient_mu 3.074
_exptl_absorpt_correction_T_max 0.7456
_exptl_absorpt_correction_T_min 0.5740
_exptl_absorpt_correction_type multi-scan
_exptl_absorpt_process_details
;
SADABS-2016/2 (Bruker,2016/2) was used for absorption correction.
wR2(int) was 0.0889 before and 0.0644 after correction.
The Ratio of minimum to maximum transmission is 0.7698.
The \l/2 correction factor is Not present.
;
_exptl_crystal_colour colorless
_exptl_crystal_density_diffrn 1.775
_exptl_crystal_description block
_exptl_crystal_F_000 3656
_exptl_crystal_size_max 0.26
_exptl_crystal_size_mid 0.21
_exptl_crystal_size_min 0.14
_refine_diff_density_max 1.053
_refine_diff_density_min -0.994
_refine_diff_density_rms 0.110
_refine_ls_extinction_method none
_refine_ls_goodness_of_fit_ref 1.002
_refine_ls_hydrogen_treatment constr
_refine_ls_matrix_type full
_refine_ls_number_parameters 442
_refine_ls_number_reflns 8050
_refine_ls_number_restraints 0
_refine_ls_restrained_S_all 1.002
_refine_ls_R_factor_all 0.0730
_refine_ls_R_factor_gt 0.0406
_refine_ls_shift/su_max 0.001
_refine_ls_shift/su_mean 0.000
_refine_ls_structure_factor_coef Fsqd
_refine_ls_weighting_details 'w=1/[\s^2^(Fo^2^)+(0.0373P)^2^+20.3563P] where P=(Fo^2^+2Fc^2^)/3'
_refine_ls_weighting_scheme calc
_refine_ls_wR_factor_gt 0.0803
_refine_ls_wR_factor_ref 0.0906
_reflns_Friedel_coverage 0.000
_reflns_number_gt 5878
_reflns_number_total 8050
_reflns_threshold_expression 'I > 2\s(I)'
_cod_data_source_file d3nj00627a2.cif
_cod_data_source_block Sm2l
_cod_depositor_comments 'Adding full bibliography for 7062385.cif.'
_cod_database_code 7062385
_shelx_shelxl_version_number 2018/3
_shelx_space_group_comment
;
The symmetry employed for this shelxl refinement is uniquely defined
by the following loop, which should always be used as a source of
symmetry information in preference to the above space-group names.
They are only intended as comments.
;
_shelx_estimated_absorpt_t_max 0.673
_shelx_estimated_absorpt_t_min 0.502
_olex2_refinement_description
;
1. Fixed Uiso
 At 1.2 times of:
  All C(H) groups, All C(H,H) groups, All N(H) groups
2.a Ternary CH refined with riding coordinates:
 N1(H1)
2.b Secondary CH2 refined with riding coordinates:
 C30(H30A,H30B), C22(H22A,H22B), C8(H8A,H8B), C21(H21A,H21B), C18(H18A,H18B),
 C17(H17A,H17B), C7(H7A,H7B), C20(H20A,H20B), C19(H19A,H19B), C9(H9A,H9B)
2.c Aromatic/amide H refined with riding coordinates:
 C27(H27), C23(H23), C5(H5), C25(H25), C11(H11), C16(H16), C2(H2), C13(H13),
 C3(H3), C4(H4)
;
_olex2_submission_special_instructions 'No special instructions were received'

loop_
_space_group_symop_operation_xyz
'x, y, z'
'-x, y, -z+1/2'
'x+1/2, y+1/2, z'
'-x+1/2, y+1/2, -z+1/2'
'-x, -y, -z'
'x, -y, z-1/2'
'-x+1/2, -y+1/2, -z'
'x+1/2, -y+1/2, z-1/2'

loop_
_atom_site_label
_atom_site_type_symbol
_atom_site_fract_x
_atom_site_fract_y
_atom_site_fract_z
_atom_site_U_iso_or_equiv
_atom_site_adp_type
_atom_site_occupancy
_atom_site_site_symmetry_order
_atom_site_calc_flag
_atom_site_refinement_flags_posn
_atom_site_refinement_flags_adp
_atom_site_refinement_flags_occupancy
_atom_site_disorder_assembly
_atom_site_disorder_group
Sm1 Sm 0.33547(2) 0.51617(2) 0.48614(2) 0.02780(7) Uani 1 1 d . . . . .
Br1 Br 0.49699(2) 0.20289(8) 0.56783(4) 0.0788(2) Uani 1 1 d . . . . .
Cl2 Cl 0.30695(3) -0.16361(16) 0.21620(7) 0.0606(4) Uani 1 1 d . . . . .
Cl1 Cl 0.45496(4) 0.0120(2) 0.72499(8) 0.0841(5) Uani 1 1 d . . . . .
O6 O 0.39036(7) 0.5973(4) 0.46718(17) 0.0442(8) Uani 1 1 d . . . . .
O1 O 0.36604(6) 0.3021(3) 0.52105(15) 0.0376(7) Uani 1 1 d . . . . .
O4 O 0.35178(6) 0.3768(3) 0.38666(14) 0.0327(6) Uani 1 1 d . . . . .
O3 O 0.29680(7) 0.7555(3) 0.45497(17) 0.0428(8) Uani 1 1 d . . . . .
O9 O 0.28999(8) 0.5268(4) 0.5614(2) 0.0552(9) Uani 1 1 d . . . . .
O5 O 0.35711(7) 0.7076(4) 0.39454(17) 0.0465(8) Uani 1 1 d . . . . .
O2 O 0.34508(7) 0.8056(3) 0.54689(16) 0.0418(7) Uani 1 1 d . . . . .
O10 O 0.26257(9) 0.3312(6) 0.5944(3) 0.1075(19) Uani 1 1 d . . . . .
O7 O 0.40547(9) 0.7161(5) 0.3737(2) 0.0739(12) Uani 1 1 d . . . . .
O8 O 0.30123(8) 0.2917(4) 0.5302(2) 0.0589(10) Uani 1 1 d . . . . .
C28 C 0.36141(9) 0.1342(5) 0.3302(2) 0.0311(9) Uani 1 1 d . . . . .
N3 N 0.28981(7) 0.4643(4) 0.39291(19) 0.0339(8) Uani 1 1 d . . . . .
N5 N 0.28398(9) 0.3793(6) 0.5627(2) 0.0556(12) Uani 1 1 d . . . . .
N4 N 0.38466(9) 0.6745(4) 0.4107(2) 0.0433(9) Uani 1 1 d . . . . .
N1 N 0.40358(7) 0.1967(4) 0.42203(17) 0.0303(8) Uani 1 1 d . . . . .
H1 H 0.388336 0.275286 0.435105 0.036 Uiso 1 1 calc R . . . .
N2 N 0.35507(8) 0.5227(4) 0.62424(19) 0.0371(8) Uani 1 1 d . . . . .
C30 C 0.39539(9) 0.1546(6) 0.3455(2) 0.0381(10) Uani 1 1 d . . . . .
H30A H 0.402768 0.237338 0.315019 0.046 Uiso 1 1 calc R . . . .
H30B H 0.405784 0.057260 0.333937 0.046 Uiso 1 1 calc R . . . .
C24 C 0.30929(9) 0.2377(5) 0.3296(2) 0.0309(9) Uani 1 1 d . . . . .
C29 C 0.34097(9) 0.2543(5) 0.3510(2) 0.0284(9) Uani 1 1 d . . . . .
C27 C 0.35060(10) 0.0064(5) 0.2909(2) 0.0359(10) Uani 1 1 d . . . . .
H27 H 0.364160 -0.072976 0.278917 0.043 Uiso 1 1 calc R . . . .
C14 C 0.38798(10) 0.2907(5) 0.6398(2) 0.0347(10) Uani 1 1 d . . . . .
C22 C 0.26335(9) 0.5710(5) 0.3988(3) 0.0434(11) Uani 1 1 d . . . . .
H22A H 0.253492 0.550130 0.442848 0.052 Uiso 1 1 calc R . . . .
H22B H 0.248377 0.552911 0.359447 0.052 Uiso 1 1 calc R . . . .
C15 C 0.38475(9) 0.2378(5) 0.5684(2) 0.0322(9) Uani 1 1 d . . . . .
C12 C 0.42714(10) 0.0956(6) 0.6656(2) 0.0469(12) Uani 1 1 d . . . . .
C26 C 0.31968(10) -0.0051(5) 0.2692(2) 0.0370(10) Uani 1 1 d . . . . .
C23 C 0.28673(9) 0.3563(5) 0.3466(2) 0.0331(9) Uani 1 1 d . . . . .
H23 H 0.267909 0.352247 0.320623 0.040 Uiso 1 1 calc R . . . .
C8 C 0.43434(9) 0.2770(5) 0.4316(2) 0.0342(10) Uani 1 1 d . . . . .
H8A H 0.437246 0.313877 0.480332 0.041 Uiso 1 1 calc R . . . .
H8B H 0.434440 0.368824 0.400654 0.041 Uiso 1 1 calc R . . . .
C21 C 0.27419(11) 0.7385(5) 0.3978(3) 0.0483(12) Uani 1 1 d . . . . .
H21A H 0.283022 0.762165 0.352853 0.058 Uiso 1 1 calc R . . . .
H21B H 0.257142 0.810268 0.403968 0.058 Uiso 1 1 calc R . . . .
C5 C 0.50184(14) 0.3219(9) 0.3564(4) 0.086(2) Uani 1 1 d . . . . .
H5 H 0.489863 0.313376 0.313999 0.103 Uiso 1 1 calc R . . . .
C25 C 0.29941(10) 0.1092(5) 0.2884(2) 0.0363(10) Uani 1 1 d . . . . .
H25 H 0.278709 0.100551 0.273556 0.044 Uiso 1 1 calc R . . . .
C18 C 0.35854(12) 0.8033(5) 0.6179(3) 0.0529(13) Uani 1 1 d . . . . .
H18A H 0.354314 0.902443 0.641402 0.063 Uiso 1 1 calc R . . . .
H18B H 0.380700 0.791757 0.616824 0.063 Uiso 1 1 calc R . . . .
C17 C 0.34568(12) 0.6691(5) 0.6587(3) 0.0521(13) Uani 1 1 d . . . . .
H17A H 0.353693 0.671737 0.707914 0.062 Uiso 1 1 calc R . . . .
H17B H 0.323403 0.676141 0.657859 0.062 Uiso 1 1 calc R . . . .
C7 C 0.46103(10) 0.1699(6) 0.4151(3) 0.0552(14) Uani 1 1 d . . . . .
H7A H 0.457228 0.124469 0.368058 0.066 Uiso 1 1 calc R . . . .
H7B H 0.462407 0.083987 0.449268 0.066 Uiso 1 1 calc R . . . .
C20 C 0.30763(11) 0.9146(5) 0.4654(3) 0.0471(12) Uani 1 1 d . . . . .
H20A H 0.290661 0.988666 0.459056 0.057 Uiso 1 1 calc R . . . .
H20B H 0.322805 0.939909 0.431305 0.057 Uiso 1 1 calc R . . . .
C11 C 0.42465(10) 0.0420(5) 0.5960(3) 0.0427(11) Uani 1 1 d . . . . .
H11 H 0.437147 -0.040099 0.581800 0.051 Uiso 1 1 calc R . . . .
C16 C 0.37205(10) 0.4291(5) 0.6634(2) 0.0394(10) Uani 1 1 d . . . . .
H16 H 0.374300 0.453010 0.711679 0.047 Uiso 1 1 calc R . . . .
C2 C 0.53804(12) 0.3506(6) 0.4805(4) 0.0640(16) Uani 1 1 d . . . . .
H2 H 0.550109 0.360057 0.522677 0.077 Uiso 1 1 calc R . . . .
C19 C 0.32149(11) 0.9242(5) 0.5384(3) 0.0495(13) Uani 1 1 d . . . . .
H19A H 0.330310 1.028296 0.546982 0.059 Uiso 1 1 calc R . . . .
H19B H 0.305884 0.906582 0.572392 0.059 Uiso 1 1 calc R . . . .
C13 C 0.40917(11) 0.2176(6) 0.6875(2) 0.0450(11) Uani 1 1 d . . . . .
H13 H 0.411156 0.251721 0.734528 0.054 Uiso 1 1 calc R . . . .
C1 C 0.50999(11) 0.2772(6) 0.4802(3) 0.0549(14) Uani 1 1 d . . . . .
C6 C 0.49139(11) 0.2596(6) 0.4178(3) 0.0544(14) Uani 1 1 d . . . . .
C10 C 0.40363(9) 0.1102(5) 0.5476(2) 0.0322(9) Uani 1 1 d . . . . .
C9 C 0.40001(10) 0.0584(5) 0.4719(2) 0.0369(10) Uani 1 1 d . . . . .
H9A H 0.379829 0.011277 0.462890 0.044 Uiso 1 1 calc R . . . .
H9B H 0.415372 -0.021209 0.463000 0.044 Uiso 1 1 calc R . . . .
C3 C 0.54809(14) 0.4090(8) 0.4194(4) 0.080(2) Uani 1 1 d . . . . .
H3 H 0.567309 0.457224 0.419708 0.095 Uiso 1 1 calc R . . . .
C4 C 0.53044(16) 0.3985(10) 0.3570(4) 0.097(2) Uani 1 1 d . . . . .
H4 H 0.537362 0.441777 0.315372 0.116 Uiso 1 1 calc R . . . .

loop_
_atom_site_aniso_label
_atom_site_aniso_U_11
_atom_site_aniso_U_22
_atom_site_aniso_U_33
_atom_site_aniso_U_23
_atom_site_aniso_U_13
_atom_site_aniso_U_12
Sm1 0.02312(11) 0.02405(11) 0.03644(13) -0.00116(9) 0.00345(8) 0.00103(9)
Br1 0.0669(4) 0.0759(4) 0.0923(5) 0.0045(4) -0.0062(3) 0.0087(3)
Cl2 0.0600(8) 0.0597(8) 0.0611(9) -0.0294(7) -0.0059(6) -0.0095(6)
Cl1 0.0746(10) 0.1212(14) 0.0552(8) 0.0313(9) -0.0073(7) 0.0398(10)
O6 0.0334(17) 0.0524(19) 0.047(2) -0.0035(17) 0.0022(14) -0.0056(15)
O1 0.0397(17) 0.0356(16) 0.0368(17) -0.0026(13) -0.0038(13) 0.0119(13)
O4 0.0249(15) 0.0337(15) 0.0391(17) -0.0058(13) -0.0008(12) -0.0035(12)
O3 0.0371(17) 0.0274(15) 0.063(2) 0.0055(14) -0.0050(15) 0.0022(13)
O9 0.045(2) 0.051(2) 0.071(2) 0.0063(18) 0.0234(17) 0.0046(16)
O5 0.0382(19) 0.0404(17) 0.061(2) 0.0116(15) 0.0070(16) 0.0041(15)
O2 0.0467(19) 0.0300(15) 0.049(2) -0.0039(14) 0.0038(15) 0.0074(14)
O10 0.055(3) 0.118(4) 0.154(5) 0.084(4) 0.042(3) 0.002(3)
O7 0.055(2) 0.094(3) 0.077(3) 0.008(2) 0.034(2) -0.013(2)
O8 0.051(2) 0.0397(19) 0.086(3) 0.0191(18) 0.0010(19) -0.0001(17)
C28 0.027(2) 0.038(2) 0.028(2) -0.0012(18) -0.0008(17) 0.0013(18)
N3 0.0260(18) 0.0329(18) 0.043(2) 0.0005(17) 0.0014(15) 0.0020(15)
N5 0.033(2) 0.064(3) 0.070(3) 0.038(2) 0.006(2) 0.002(2)
N4 0.043(2) 0.036(2) 0.052(3) -0.0076(19) 0.014(2) -0.0106(18)
N1 0.0241(17) 0.0341(18) 0.033(2) -0.0046(15) 0.0011(14) 0.0046(14)
N2 0.047(2) 0.0322(18) 0.0332(19) -0.0031(16) 0.0086(16) -0.0001(17)
C30 0.032(2) 0.050(3) 0.032(2) -0.011(2) 0.0036(18) 0.005(2)
C24 0.027(2) 0.035(2) 0.030(2) 0.0001(18) -0.0002(17) -0.0005(18)
C29 0.029(2) 0.032(2) 0.024(2) 0.0026(17) 0.0009(16) -0.0009(17)
C27 0.040(2) 0.037(2) 0.031(2) -0.0019(19) 0.0037(18) 0.0064(19)
C14 0.035(2) 0.037(2) 0.033(2) 0.0048(19) 0.0054(18) -0.0037(19)
C22 0.023(2) 0.049(3) 0.058(3) -0.004(2) -0.004(2) 0.008(2)
C15 0.031(2) 0.027(2) 0.038(3) 0.0077(18) 0.0030(18) -0.0004(17)
C12 0.038(3) 0.064(3) 0.038(3) 0.022(2) -0.004(2) 0.004(2)
C26 0.040(2) 0.040(2) 0.030(2) -0.0076(19) -0.0019(18) -0.010(2)
C23 0.023(2) 0.036(2) 0.039(3) 0.008(2) -0.0047(18) -0.0019(18)
C8 0.028(2) 0.033(2) 0.041(3) -0.0087(19) 0.0004(18) -0.0022(18)
C21 0.047(3) 0.040(3) 0.057(3) 0.003(2) -0.004(2) 0.016(2)
C5 0.054(4) 0.120(6) 0.084(5) -0.035(4) 0.018(3) -0.015(4)
C25 0.029(2) 0.044(2) 0.034(2) -0.001(2) -0.0066(18) -0.0036(19)
C18 0.060(3) 0.033(2) 0.066(4) -0.011(2) 0.001(3) -0.003(2)
C17 0.068(3) 0.045(3) 0.043(3) -0.015(2) 0.007(2) 0.010(3)
C7 0.028(2) 0.058(3) 0.080(4) -0.028(3) 0.002(2) 0.004(2)
C20 0.044(3) 0.025(2) 0.073(4) 0.007(2) 0.008(2) 0.005(2)
C11 0.037(3) 0.037(2) 0.054(3) 0.011(2) 0.005(2) 0.006(2)
C16 0.043(3) 0.044(2) 0.032(2) -0.005(2) 0.009(2) -0.007(2)
C2 0.040(3) 0.057(3) 0.095(5) -0.026(3) -0.005(3) 0.001(3)
C19 0.046(3) 0.028(2) 0.075(4) -0.006(2) 0.014(3) 0.007(2)
C13 0.047(3) 0.056(3) 0.032(3) 0.011(2) 0.003(2) -0.001(2)
C1 0.028(2) 0.047(3) 0.090(4) -0.024(3) 0.000(2) 0.005(2)
C6 0.030(3) 0.060(3) 0.074(4) -0.028(3) 0.008(3) -0.001(2)
C10 0.028(2) 0.032(2) 0.037(2) 0.0050(18) 0.0032(18) 0.0014(17)
C9 0.032(2) 0.030(2) 0.049(3) -0.0020(19) 0.0008(19) 0.0038(18)
C3 0.047(4) 0.080(4) 0.112(6) -0.033(4) 0.012(4) -0.016(3)
C4 0.080(5) 0.124(6) 0.089(5) -0.020(5) 0.034(4) -0.022(5)

loop_
_atom_type_symbol
_atom_type_description
_atom_type_scat_dispersion_real
_atom_type_scat_dispersion_imag
_atom_type_scat_source
C C 0.0033 0.0016 'International Tables Vol C Tables 4.2.6.8 and 6.1.1.4'
H H 0.0000 0.0000 'International Tables Vol C Tables 4.2.6.8 and 6.1.1.4'
Br Br -0.2901 2.4595 'International Tables Vol C Tables 4.2.6.8 and 6.1.1.4'
Cl Cl 0.1484 0.1585 'International Tables Vol C Tables 4.2.6.8 and 6.1.1.4'
N N 0.0061 0.0033 'International Tables Vol C Tables 4.2.6.8 and 6.1.1.4'
O O 0.0106 0.0060 'International Tables Vol C Tables 4.2.6.8 and 6.1.1.4'
Sm Sm -0.1638 3.4418 'International Tables Vol C Tables 4.2.6.8 and 6.1.1.4'

loop_
_geom_angle_atom_site_label_1
_geom_angle_atom_site_label_2
_geom_angle_atom_site_label_3
_geom_angle
_geom_angle_site_symmetry_1
_geom_angle_site_symmetry_3
_geom_angle_publ_flag
O6 Sm1 O3 110.53(10) . . ?
O6 Sm1 O5 49.63(10) . . ?
O6 Sm1 O2 72.06(9) . . ?
O6 Sm1 O8 144.33(11) . . ?
O6 Sm1 N3 129.71(10) . . ?
O6 Sm1 N5 156.84(11) . . ?
O6 Sm1 N4 25.03(10) . . ?
O6 Sm1 N2 83.18(11) . . ?
O1 Sm1 O6 73.82(11) . . ?
O1 Sm1 O4 68.91(9) . . ?
O1 Sm1 O3 174.81(10) . . ?
O1 Sm1 O9 109.10(11) . . ?
O1 Sm1 O5 116.98(10) . . ?
O1 Sm1 O2 120.75(9) . . ?
O1 Sm1 O8 70.52(11) . . ?
O1 Sm1 N3 117.43(10) . . ?
O1 Sm1 N5 89.68(11) . . ?
O1 Sm1 N4 94.05(11) . . ?
O1 Sm1 N2 66.27(10) . . ?
O4 Sm1 O6 72.18(9) . . ?
O4 Sm1 O3 114.77(10) . . ?
O4 Sm1 O9 138.80(11) . . ?
O4 Sm1 O5 69.24(10) . . ?
O4 Sm1 O2 137.50(9) . . ?
O4 Sm1 O8 95.32(11) . . ?
O4 Sm1 N3 68.55(10) . . ?
O4 Sm1 N5 117.45(12) . . ?
O4 Sm1 N4 65.54(10) . . ?
O4 Sm1 N2 133.23(10) . . ?
O3 Sm1 O2 59.43(9) . . ?
O3 Sm1 N5 85.34(10) . . ?
O3 Sm1 N4 90.89(10) . . ?
O3 Sm1 N2 110.90(10) . . ?
O9 Sm1 O6 148.68(11) . . ?
O9 Sm1 O3 65.71(10) . . ?
O9 Sm1 O5 133.34(10) . . ?
O9 Sm1 O2 80.63(10) . . ?
O9 Sm1 O8 49.77(11) . . ?
O9 Sm1 N3 77.90(12) . . ?
O9 Sm1 N5 25.16(11) . . ?
O9 Sm1 N4 150.92(10) . . ?
O9 Sm1 N2 70.67(12) . . ?
O5 Sm1 O3 68.16(9) . . ?
O5 Sm1 O2 70.33(10) . . ?
O5 Sm1 N3 87.10(10) . . ?
O5 Sm1 N5 152.04(10) . . ?
O5 Sm1 N4 24.96(10) . . ?
O5 Sm1 N2 121.65(10) . . ?
O2 Sm1 N5 104.40(12) . . ?
O2 Sm1 N4 72.32(10) . . ?
O8 Sm1 O3 105.06(10) . . ?
O8 Sm1 O5 156.31(11) . . ?
O8 Sm1 O2 127.18(11) . . ?
O8 Sm1 N3 70.18(11) . . ?
O8 Sm1 N5 24.61(11) . . ?
O8 Sm1 N4 159.28(11) . . ?
O8 Sm1 N2 82.04(11) . . ?
N3 Sm1 O3 62.31(10) . . ?
N3 Sm1 O2 121.71(10) . . ?
N3 Sm1 N5 72.20(11) . . ?
N3 Sm1 N4 107.31(11) . . ?
N3 Sm1 N2 147.11(11) . . ?
N4 Sm1 N5 175.95(12) . . ?
N2 Sm1 O2 62.83(10) . . ?
N2 Sm1 N5 75.22(12) . . ?
N2 Sm1 N4 104.86(11) . . ?
N4 O6 Sm1 96.8(2) . . ?
C15 O1 Sm1 148.4(3) . . ?
C29 O4 Sm1 133.5(2) . . ?
C21 O3 Sm1 119.2(2) . . ?
C21 O3 C20 113.9(3) . . ?
C20 O3 Sm1 118.8(2) . . ?
N5 O9 Sm1 98.4(3) . . ?
N4 O5 Sm1 94.5(2) . . ?
C18 O2 Sm1 115.2(2) . . ?
C18 O2 C19 111.4(3) . . ?
C19 O2 Sm1 119.3(3) . . ?
N5 O8 Sm1 95.5(3) . . ?
C29 C28 C30 119.4(4) . . ?
C27 C28 C30 119.7(4) . . ?
C27 C28 C29 120.6(4) . . ?
C22 N3 Sm1 114.5(3) . . ?
C23 N3 Sm1 129.1(3) . . ?
C23 N3 C22 116.3(4) . . ?
O9 N5 Sm1 56.5(2) . . ?
O10 N5 Sm1 176.8(4) . . ?
O10 N5 O9 120.4(5) . . ?
O10 N5 O8 123.2(5) . . ?
O8 N5 Sm1 59.9(2) . . ?
O8 N5 O9 116.4(4) . . ?
O6 N4 Sm1 58.19(19) . . ?
O5 N4 Sm1 60.6(2) . . ?
O5 N4 O6 117.4(4) . . ?
O7 N4 Sm1 169.1(3) . . ?
O7 N4 O6 120.8(4) . . ?
O7 N4 O5 121.7(4) . . ?
C30 N1 H1 105.9 . . ?
C30 N1 C9 112.6(3) . . ?
C8 N1 H1 105.9 . . ?
C8 N1 C30 112.4(3) . . ?
C8 N1 C9 113.5(3) . . ?
C9 N1 H1 105.9 . . ?
C17 N2 Sm1 111.3(3) . . ?
C16 N2 Sm1 132.9(3) . . ?
C16 N2 C17 115.6(4) . . ?
C28 C30 N1 112.7(3) . . ?
C28 C30 H30A 109.0 . . ?
C28 C30 H30B 109.0 . . ?
N1 C30 H30A 109.0 . . ?
N1 C30 H30B 109.0 . . ?
H30A C30 H30B 107.8 . . ?
C29 C24 C23 121.8(4) . . ?
C25 C24 C29 120.0(4) . . ?
C25 C24 C23 118.2(4) . . ?
O4 C29 C28 119.7(3) . . ?
O4 C29 C24 122.6(4) . . ?
C28 C29 C24 117.6(4) . . ?
C28 C27 H27 119.7 . . ?
C28 C27 C26 120.6(4) . . ?
C26 C27 H27 119.7 . . ?
C15 C14 C16 121.7(4) . . ?
C13 C14 C15 119.8(4) . . ?
C13 C14 C16 118.3(4) . . ?
N3 C22 H22A 109.8 . . ?
N3 C22 H22B 109.8 . . ?
N3 C22 C21 109.4(4) . . ?
H22A C22 H22B 108.2 . . ?
C21 C22 H22A 109.8 . . ?
C21 C22 H22B 109.8 . . ?
O1 C15 C14 123.1(4) . . ?
O1 C15 C10 118.7(4) . . ?
C14 C15 C10 118.2(4) . . ?
C11 C12 Cl1 119.1(4) . . ?
C13 C12 Cl1 119.8(4) . . ?
C13 C12 C11 121.0(4) . . ?
C27 C26 Cl2 119.6(3) . . ?
C25 C26 Cl2 120.4(3) . . ?
C25 C26 C27 120.0(4) . . ?
N3 C23 C24 127.2(4) . . ?
N3 C23 H23 116.4 . . ?
C24 C23 H23 116.4 . . ?
N1 C8 H8A 109.0 . . ?
N1 C8 H8B 109.0 . . ?
N1 C8 C7 113.1(3) . . ?
H8A C8 H8B 107.8 . . ?
C7 C8 H8A 109.0 . . ?
C7 C8 H8B 109.0 . . ?
O3 C21 C22 106.9(4) . . ?
O3 C21 H21A 110.3 . . ?
O3 C21 H21B 110.3 . . ?
C22 C21 H21A 110.3 . . ?
C22 C21 H21B 110.3 . . ?
H21A C21 H21B 108.6 . . ?
C6 C5 H5 119.7 . . ?
C6 C5 C4 120.5(6) . . ?
C4 C5 H5 119.7 . . ?
C24 C25 H25 119.5 . . ?
C26 C25 C24 121.1(4) . . ?
C26 C25 H25 119.5 . . ?
O2 C18 H18A 109.6 . . ?
O2 C18 H18B 109.6 . . ?
O2 C18 C17 110.2(4) . . ?
H18A C18 H18B 108.1 . . ?
C17 C18 H18A 109.6 . . ?
C17 C18 H18B 109.6 . . ?
N2 C17 C18 107.0(4) . . ?
N2 C17 H17A 110.3 . . ?
N2 C17 H17B 110.3 . . ?
C18 C17 H17A 110.3 . . ?
C18 C17 H17B 110.3 . . ?
H17A C17 H17B 108.6 . . ?
C8 C7 H7A 109.3 . . ?
C8 C7 H7B 109.3 . . ?
C8 C7 C6 111.6(4) . . ?
H7A C7 H7B 108.0 . . ?
C6 C7 H7A 109.3 . . ?
C6 C7 H7B 109.3 . . ?
O3 C20 H20A 110.3 . . ?
O3 C20 H20B 110.3 . . ?
O3 C20 C19 107.0(4) . . ?
H20A C20 H20B 108.6 . . ?
C19 C20 H20A 110.3 . . ?
C19 C20 H20B 110.3 . . ?
C12 C11 H11 120.0 . . ?
C10 C11 C12 120.0(4) . . ?
C10 C11 H11 120.0 . . ?
N2 C16 C14 126.4(4) . . ?
N2 C16 H16 116.8 . . ?
C14 C16 H16 116.8 . . ?
C1 C2 H2 120.1 . . ?
C3 C2 H2 120.1 . . ?
C3 C2 C1 119.7(6) . . ?
O2 C19 C20 108.5(4) . . ?
O2 C19 H19A 110.0 . . ?
O2 C19 H19B 110.0 . . ?
C20 C19 H19A 110.0 . . ?
C20 C19 H19B 110.0 . . ?
H19A C19 H19B 108.4 . . ?
C14 C13 H13 119.7 . . ?
C12 C13 C14 120.5(4) . . ?
C12 C13 H13 119.7 . . ?
C2 C1 Br1 117.4(5) . . ?
C2 C1 C6 121.7(6) . . ?
C6 C1 Br1 120.8(4) . . ?
C5 C6 C7 119.5(5) . . ?
C5 C6 C1 117.6(5) . . ?
C1 C6 C7 122.8(5) . . ?
C15 C10 C9 117.0(4) . . ?
C11 C10 C15 120.5(4) . . ?
C11 C10 C9 122.5(4) . . ?
N1 C9 H9A 109.5 . . ?
N1 C9 H9B 109.5 . . ?
C10 C9 N1 110.9(3) . . ?
C10 C9 H9A 109.5 . . ?
C10 C9 H9B 109.5 . . ?
H9A C9 H9B 108.0 . . ?
C2 C3 H3 119.5 . . ?
C2 C3 C4 121.0(6) . . ?
C4 C3 H3 119.5 . . ?
C5 C4 H4 120.3 . . ?
C3 C4 C5 119.4(7) . . ?
C3 C4 H4 120.3 . . ?

loop_
_geom_bond_atom_site_label_1
_geom_bond_atom_site_label_2
_geom_bond_distance
_geom_bond_site_symmetry_2
_geom_bond_publ_flag
Sm1 O6 2.529(3) . ?
Sm1 O1 2.319(3) . ?
Sm1 O4 2.355(3) . ?
Sm1 O3 2.675(3) . ?
Sm1 O9 2.500(3) . ?
Sm1 O5 2.581(3) . ?
Sm1 O2 2.723(3) . ?
Sm1 O8 2.579(3) . ?
Sm1 N3 2.610(3) . ?
Sm1 N5 2.967(4) . ?
Sm1 N4 2.955(4) . ?
Sm1 N2 2.688(4) . ?
Br1 C1 1.882(6) . ?
Cl2 C26 1.741(4) . ?
Cl1 C12 1.749(4) . ?
O6 N4 1.259(5) . ?
O1 C15 1.292(5) . ?
O4 C29 1.306(5) . ?
O3 C21 1.422(5) . ?
O3 C20 1.436(5) . ?
O9 N5 1.275(5) . ?
O5 N4 1.251(5) . ?
O2 C18 1.428(6) . ?
O2 C19 1.437(5) . ?
O10 N5 1.204(5) . ?
O7 N4 1.225(5) . ?
O8 N5 1.241(5) . ?
C28 C30 1.499(5) . ?
C28 C29 1.420(5) . ?
C28 C27 1.376(5) . ?
N3 C22 1.472(5) . ?
N3 C23 1.263(5) . ?
N1 H1 0.9800 . ?
N1 C30 1.506(5) . ?
N1 C8 1.502(5) . ?
N1 C9 1.513(5) . ?
N2 C17 1.466(5) . ?
N2 C16 1.285(6) . ?
C30 H30A 0.9700 . ?
C30 H30B 0.9700 . ?
C24 C29 1.420(5) . ?
C24 C23 1.451(6) . ?
C24 C25 1.389(6) . ?
C27 H27 0.9300 . ?
C27 C26 1.387(6) . ?
C14 C15 1.415(6) . ?
C14 C16 1.443(6) . ?
C14 C13 1.393(6) . ?
C22 H22A 0.9700 . ?
C22 H22B 0.9700 . ?
C22 C21 1.494(6) . ?
C15 C10 1.424(5) . ?
C12 C11 1.384(7) . ?
C12 C13 1.372(7) . ?
C26 C25 1.370(6) . ?
C23 H23 0.9300 . ?
C8 H8A 0.9700 . ?
C8 H8B 0.9700 . ?
C8 C7 1.518(6) . ?
C21 H21A 0.9700 . ?
C21 H21B 0.9700 . ?
C5 H5 0.9300 . ?
C5 C6 1.371(8) . ?
C5 C4 1.402(9) . ?
C25 H25 0.9300 . ?
C18 H18A 0.9700 . ?
C18 H18B 0.9700 . ?
C18 C17 1.496(7) . ?
C17 H17A 0.9700 . ?
C17 H17B 0.9700 . ?
C7 H7A 0.9700 . ?
C7 H7B 0.9700 . ?
C7 C6 1.521(6) . ?
C20 H20A 0.9700 . ?
C20 H20B 0.9700 . ?
C20 C19 1.471(7) . ?
C11 H11 0.9300 . ?
C11 C10 1.378(6) . ?
C16 H16 0.9300 . ?
C2 H2 0.9300 . ?
C2 C1 1.369(7) . ?
C2 C3 1.345(9) . ?
C19 H19A 0.9700 . ?
C19 H19B 0.9700 . ?
C13 H13 0.9300 . ?
C1 C6 1.394(7) . ?
C10 C9 1.490(6) . ?
C9 H9A 0.9700 . ?
C9 H9B 0.9700 . ?
C3 H3 0.9300 . ?
C3 C4 1.368(9) . ?
C4 H4 0.9300 . ?

loop_
_geom_torsion_atom_site_label_1
_geom_torsion_atom_site_label_2
_geom_torsion_atom_site_label_3
_geom_torsion_atom_site_label_4
_geom_torsion
_geom_torsion_site_symmetry_1
_geom_torsion_site_symmetry_2
_geom_torsion_site_symmetry_3
_geom_torsion_site_symmetry_4
_geom_torsion_publ_flag
Sm1 O6 N4 O5 13.2(4) . . . . ?
Sm1 O6 N4 O7 -167.3(4) . . . . ?
Sm1 O1 C15 C14 17.0(8) . . . . ?
Sm1 O1 C15 C10 -161.4(4) . . . . ?
Sm1 O4 C29 C28 -136.6(3) . . . . ?
Sm1 O4 C29 C24 45.6(5) . . . . ?
Sm1 O3 C21 C22 36.9(5) . . . . ?
Sm1 O3 C20 C19 -51.4(4) . . . . ?
Sm1 O9 N5 O10 -179.4(4) . . . . ?
Sm1 O9 N5 O8 0.6(4) . . . . ?
Sm1 O5 N4 O6 -12.9(4) . . . . ?
Sm1 O5 N4 O7 167.6(4) . . . . ?
Sm1 O2 C18 C17 -38.4(5) . . . . ?
Sm1 O2 C19 C20 -39.1(5) . . . . ?
Sm1 O8 N5 O9 -0.6(4) . . . . ?
Sm1 O8 N5 O10 179.4(5) . . . . ?
Sm1 N3 C22 C21 53.0(4) . . . . ?
Sm1 N3 C23 C24 -5.1(6) . . . . ?
Sm1 N2 C17 C18 -57.5(4) . . . . ?
Sm1 N2 C16 C14 5.0(7) . . . . ?
Br1 C1 C6 C5 177.5(4) . . . . ?
Br1 C1 C6 C7 -4.8(7) . . . . ?
Cl2 C26 C25 C24 -178.9(3) . . . . ?
Cl1 C12 C11 C10 -177.6(3) . . . . ?
Cl1 C12 C13 C14 176.8(3) . . . . ?
O1 C15 C10 C11 177.8(4) . . . . ?
O1 C15 C10 C9 -0.8(5) . . . . ?
O3 C20 C19 O2 56.1(5) . . . . ?
O2 C18 C17 N2 64.0(5) . . . . ?
C28 C27 C26 Cl2 177.2(3) . . . . ?
C28 C27 C26 C25 -1.8(6) . . . . ?
N3 C22 C21 O3 -57.3(5) . . . . ?
N1 C8 C7 C6 174.1(4) . . . . ?
C30 C28 C29 O4 -3.8(6) . . . . ?
C30 C28 C29 C24 174.0(4) . . . . ?
C30 C28 C27 C26 -172.4(4) . . . . ?
C30 N1 C8 C7 -66.2(5) . . . . ?
C30 N1 C9 C10 -171.4(3) . . . . ?
C29 C28 C30 N1 51.1(5) . . . . ?
C29 C28 C27 C26 1.9(6) . . . . ?
C29 C24 C23 N3 -16.7(7) . . . . ?
C29 C24 C25 C26 1.6(6) . . . . ?
C27 C28 C30 N1 -134.5(4) . . . . ?
C27 C28 C29 O4 -178.2(4) . . . . ?
C27 C28 C29 C24 -0.3(6) . . . . ?
C27 C26 C25 C24 0.1(6) . . . . ?
C14 C15 C10 C11 -0.7(6) . . . . ?
C14 C15 C10 C9 -179.3(4) . . . . ?
C22 N3 C23 C24 179.2(4) . . . . ?
C15 C14 C16 N2 -3.8(7) . . . . ?
C15 C14 C13 C12 0.6(6) . . . . ?
C15 C10 C9 N1 53.4(5) . . . . ?
C12 C11 C10 C15 1.1(6) . . . . ?
C12 C11 C10 C9 179.6(4) . . . . ?
C23 N3 C22 C21 -130.7(4) . . . . ?
C23 C24 C29 O4 -0.5(6) . . . . ?
C23 C24 C29 C28 -178.4(4) . . . . ?
C23 C24 C25 C26 178.6(4) . . . . ?
C8 N1 C30 C28 -157.8(3) . . . . ?
C8 N1 C9 C10 59.6(4) . . . . ?
C8 C7 C6 C5 -93.9(6) . . . . ?
C8 C7 C6 C1 88.4(6) . . . . ?
C21 O3 C20 C19 160.1(4) . . . . ?
C25 C24 C29 O4 176.4(4) . . . . ?
C25 C24 C29 C28 -1.4(6) . . . . ?
C25 C24 C23 N3 166.3(4) . . . . ?
C18 O2 C19 C20 -177.2(4) . . . . ?
C17 N2 C16 C14 -170.2(4) . . . . ?
C20 O3 C21 C22 -174.7(4) . . . . ?
C11 C12 C13 C14 -0.2(7) . . . . ?
C11 C10 C9 N1 -125.1(4) . . . . ?
C16 N2 C17 C18 118.8(4) . . . . ?
C16 C14 C15 O1 -4.8(6) . . . . ?
C16 C14 C15 C10 173.6(4) . . . . ?
C16 C14 C13 C12 -173.4(4) . . . . ?
C2 C1 C6 C5 -1.5(8) . . . . ?
C2 C1 C6 C7 176.2(5) . . . . ?
C2 C3 C4 C5 -1.7(11) . . . . ?
C19 O2 C18 C17 101.5(4) . . . . ?
C13 C14 C15 O1 -178.6(4) . . . . ?
C13 C14 C15 C10 -0.2(6) . . . . ?
C13 C14 C16 N2 170.1(4) . . . . ?
C13 C12 C11 C10 -0.7(7) . . . . ?
C1 C2 C3 C4 1.1(10) . . . . ?
C6 C5 C4 C3 0.8(11) . . . . ?
C9 N1 C30 C28 72.6(4) . . . . ?
C9 N1 C8 C7 63.0(5) . . . . ?
C3 C2 C1 Br1 -178.5(4) . . . . ?
C3 C2 C1 C6 0.6(8) . . . . ?
C4 C5 C6 C7 -177.0(6) . . . . ?
C4 C5 C6 C1 0.8(9) . . . . ?
